data_7010226
loop_
_publ_author_name
'Humphries, Martin J.'
'Green, Malcolm L. H.'
'Douthwaite, Richard E.'
'Rees, Leigh H.'

_publ_section_title
;
 Niobium--\h-cyclopentadienyl compounds with imido and amido ligands
 derived from 2,6-dimethylaniline
;
_journal_issue 24
_journal_name_full 'Journal of the Chemical Society, Dalton Transactions'
_journal_page_first 4555
_journal_paper_doi 10.1039/b007178l
_journal_year 2000
_chemical_formula_moiety ' C13 H14 Cl2 N1 Nb1 '
_chemical_formula_sum 'C13 H14 Cl2 N Nb'
_chemical_formula_weight 348.07
_chemical_melting_point ?
_space_group_IT_number 14
_symmetry_cell_setting monoclinic
_symmetry_space_group_name_Hall '-P 2yn'
_symmetry_space_group_name_H-M 'P 1 21/n 1'
_atom_sites_solution_hydrogens geom
_atom_sites_solution_primary direct
_audit_creation_date 99-05-31
_audit_creation_method CRYSTALS_ver_07-07-97
_cell_angle_alpha 90.
_cell_angle_beta 103.61(2)
_cell_angle_gamma 90.
_cell_formula_units_Z 4
_cell_length_a 8.775(2)
_cell_length_b 12.804(2)
_cell_length_c 12.648(2)
_cell_measurement_reflns_used 7157
_cell_measurement_temperature 180
_cell_measurement_theta_max 26.45
_cell_measurement_theta_min 0
_cell_volume 1381.2(5)
_computing_cell_refinement
;
DIP2000 software 'DENZO' (Otwinowski & Minor, 1996)
;
_computing_data_collection
;
DIP2000 software 'Xpress' (MAC Science, 1989)
;
_computing_data_reduction
; 
DIP2000 software 'DENZO' (Otwinowski & Minor, 1996)
;
_computing_molecular_graphics
;
 CAMERON (Watkin, Prout & Pearce, 1996)
;
_computing_publication_material
;
CRYSTALS Issue 10 (Watkin, Prout, Carruthers & Betteridge, 1996)
;
_computing_structure_refinement
;
CRYSTALS Issue 10 (Watkin, Prout, Carruthers & Betteridge, 1996)
;
_computing_structure_solution 'SIR92 (Giacovazzo et al, 1992)'
_diffrn_ambient_temperature 180
_diffrn_measurement_device_type
;
Enraf-nonius DIP2000
;
_diffrn_measurement_method \w
_diffrn_radiation_monochromator graphite
_diffrn_radiation_type 'Mo K\a'
_diffrn_radiation_wavelength 0.71073
_diffrn_reflns_av_R_equivalents 0.032
_diffrn_reflns_limit_h_max 10
_diffrn_reflns_limit_h_min -11
_diffrn_reflns_limit_k_max 16
_diffrn_reflns_limit_k_min 0
_diffrn_reflns_limit_l_max 15
_diffrn_reflns_limit_l_min 0
_diffrn_reflns_number 7157
_diffrn_reflns_theta_max 26.45
_diffrn_reflns_theta_min 1.69
_diffrn_standards_decay_% 0.00
_diffrn_standards_interval_count 0
_diffrn_standards_interval_time 0
_diffrn_standards_number 0
_exptl_absorpt_coefficient_mu 1.20
_exptl_absorpt_correction_type multi-scan
_exptl_crystal_colour ' yellow '
_exptl_crystal_density_diffrn 1.67
_exptl_crystal_density_meas ?
_exptl_crystal_description ' box '
_exptl_crystal_F_000 688.18
_exptl_crystal_size_max 0.02
_exptl_crystal_size_mid 0.02
_exptl_crystal_size_min 0.02
_refine_diff_density_max 1.96
_refine_diff_density_min -0.85
_refine_ls_extinction_method None
_refine_ls_goodness_of_fit_obs 1.0881
_refine_ls_hydrogen_treatment refxyz
_refine_ls_matrix_type full
_refine_ls_number_parameters 155
_refine_ls_number_reflns 2682
_refine_ls_R_factor_obs 0.0508
_refine_ls_shift/su_max 0.000117
_refine_ls_structure_factor_coef F
_refine_ls_weighting_details
;
Chebychev polynomial with 3 parameters (Carruthers & Watkin, 1979)
3.05 1.64 2.34
;
_refine_ls_weighting_scheme calc
_refine_ls_wR_factor_obs 0.0533
_reflns_number_observed 2682
_reflns_number_total 2879
_reflns_observed_criterion 3.00\s(I)
_cod_data_source_file b007178l.txt
_cod_data_source_block structure1
_cod_depositor_comments
;
The following automatic conversions were performed:
'_symmetry_cell_setting' value 'Monoclinic ' changed to 'monoclinic'
according to '/home/adriana/struct/CIF-dictionaries/cif_core.dic'
dictionary named 'cif_core.dic' version 2.4.1 from 2010-06-29.

Automatic conversion script
Id: cif_fix_enum 1555 2011-01-17 13:19:09Z saulius 

The following automatic conversions were performed:

'_chemical_melting_point' value 'not measured' was changed to '?' -
the value is undefined or not given.

Automatic conversion script
Id: cif_fix_values 1569 2011-02-09 13:29:24Z adriana 
;
_cod_original_cell_volume 1381.1
_cod_original_sg_symbol_H-M 'P 1 21/n 1 '
_cod_original_formula_sum ' C13 H14 Cl2 N1 Nb1 '
_cod_database_code 7010226

loop_
_symmetry_equiv_pos_as_xyz
x,y,z
-x,-y,-z
-x+1/2,y+1/2,-z+1/2
x+1/2,-y+1/2,z+1/2

loop_
_atom_site_aniso_label
_atom_site_aniso_U_11
_atom_site_aniso_U_22
_atom_site_aniso_U_33
_atom_site_aniso_U_23
_atom_site_aniso_U_13
_atom_site_aniso_U_12
Nb1 0.03104(19) 0.02408(18) 0.03235(19) -0.00156(7) 0.00646(13) 0.00202(7)
N2 0.0348(13) 0.0414(12) 0.0340(12) -0.0017(9) 0.0087(11) -0.0006(9)
C3 0.0287(12) 0.0398(13) 0.0351(13) 0.000(1) 0.0088(11) 0.004(1)
C4 0.0328(13) 0.0438(14) 0.0359(14) -0.001(1) 0.0090(11) 0.002(1)
C5 0.0350(15) 0.0455(15) 0.0499(18) -0.0020(12) 0.0104(14) -0.0027(11)
C6 0.0383(15) 0.0468(17) 0.0561(18) 0.0090(13) 0.0180(14) 0.0022(12)
C7 0.0432(17) 0.0519(18) 0.0432(17) 0.0142(12) 0.0134(15) 0.0083(12)
C8 0.0370(14) 0.0423(14) 0.0379(14) 0.0047(11) 0.0094(12) 0.0068(11)
C9 0.0474(17) 0.070(2) 0.0383(16) 0.0083(15) -0.0022(14) -0.0016(15)
C10 0.0450(17) 0.072(2) 0.0364(15) 0.0008(14) 0.0017(13) -0.0120(15)
Cl11 0.0459(4) 0.0475(4) 0.0480(4) -0.0180(3) 0.0049(3) -0.0020(3)
Cl12 0.0535(5) 0.0410(4) 0.0547(5) 0.0071(3) 0.0006(4) 0.0157(3)
C13 0.055(2) 0.0509(17) 0.0476(18) 0.0021(13) 0.0229(17) 0.0068(13)
C14 0.0355(16) 0.0525(17) 0.0541(19) -0.0096(14) 0.0141(15) 0.0033(13)
C15 0.056(2) 0.0507(17) 0.054(2) 0.0107(15) 0.0166(17) 0.0287(16)
C16 0.065(2) 0.0238(13) 0.084(3) -0.0113(14) 0.0328(19) 0.0029(13)
C17 0.059(2) 0.0515(18) 0.0466(19) -0.0217(13) 0.0106(17) 0.0026(14)

loop_
_atom_site_label
_atom_site_fract_x
_atom_site_fract_y
_atom_site_fract_z
_atom_site_U_iso_or_equiv
_atom_site_occupancy
_atom_site_thermal_displace_type
Nb1 0.25566(3) -0.045993(17) 0.243929(18) 0.0293 1.0000 Uani
N2 0.3900(3) 0.02683(19) 0.1898(2) 0.0367 1.0000 Uani
C3 0.4792(3) 0.1031(2) 0.1570(2) 0.0343 1.0000 Uani
C4 0.6081(3) 0.1448(2) 0.2315(2) 0.0373 1.0000 Uani
C5 0.7006(4) 0.2173(2) 0.1959(3) 0.0434 1.0000 Uani
C6 0.6665(3) 0.2492(2) 0.0888(3) 0.0459 1.0000 Uani
C7 0.5387(4) 0.2087(2) 0.0167(3) 0.0456 1.0000 Uani
C8 0.4424(3) 0.1355(2) 0.0482(2) 0.0390 1.0000 Uani
C9 0.3055(4) 0.0898(3) -0.0308(3) 0.0538 1.0000 Uani
C10 0.6488(4) 0.1088(3) 0.3474(3) 0.0523 1.0000 Uani
Cl11 0.1232(1) -0.14705(6) 0.09761(7) 0.0481 1.0000 Uani
Cl12 0.4200(1) -0.15778(6) 0.36692(7) 0.0517 1.0000 Uani
C13 0.0968(4) -0.0320(3) 0.3821(3) 0.0492 1.0000 Uani
C14 -0.0068(4) -0.0208(3) 0.2829(3) 0.0468 1.0000 Uani
C15 0.0380(4) 0.0678(3) 0.2316(3) 0.0531 1.0000 Uani
C16 0.1670(4) 0.1114(2) 0.3035(3) 0.0553 1.0000 Uani
C17 0.2066(5) 0.0482(3) 0.3951(3) 0.0525 1.0000 Uani
H51 0.7969 0.2475 0.2491 0.0456 1.0000 Uiso
H61 0.7339 0.3035 0.0650 0.0495 1.0000 Uiso
H71 0.5146 0.2333 -0.0611 0.0535 1.0000 Uiso
H91 0.2949 0.1216 -0.1048 0.0540 1.0000 Uiso
H92 0.3167 0.0124 -0.0360 0.0540 1.0000 Uiso
H93 0.2055 0.1049 -0.0064 0.0540 1.0000 Uiso
H101 0.7461 0.1448 0.3899 0.0541 1.0000 Uiso
H102 0.6705 0.0305 0.3514 0.0541 1.0000 Uiso
H103 0.5607 0.1227 0.3831 0.0541 1.0000 Uiso
H131 0.0942 -0.0892 0.4368 0.0540 1.0000 Uiso
H141 -0.0983 -0.0690 0.2510 0.0517 1.0000 Uiso
H151 -0.0156 0.0936 0.1550 0.0603 1.0000 Uiso
H161 0.2218 0.1787 0.2924 0.0551 1.0000 Uiso
H171 0.2995 0.0587 0.4592 0.0648 1.0000 Uiso

loop_
_atom_type_symbol
_atom_type_scat_dispersion_real
_atom_type_scat_dispersion_imag
_atom_type_scat_Cromer_Mann_a1
_atom_type_scat_Cromer_Mann_b1
_atom_type_scat_Cromer_Mann_a2
_atom_type_scat_Cromer_Mann_b2
_atom_type_scat_Cromer_Mann_a3
_atom_type_scat_Cromer_Mann_b3
_atom_type_scat_Cromer_Mann_a4
_atom_type_scat_Cromer_Mann_b4
_atom_type_scat_Cromer_Mann_c
_atom_type_scat_source
'Nb ' -2.1970 0.6210 17.6142 1.1887 12.0144 11.7660 4.0418 0.2048 3.5335 69.7957 3.7559 International_Tables_Vol_IV_Table_2.2B
'Cl ' 0.1320 0.1590 11.4604 0.0104 7.1964 1.1662 6.2556 18.5194 1.6455 47.7784 -9.5574 International_Tables_Vol_IV_Table_2.2B
'N ' 0.0040 0.0030 12.2126 0.0057 3.1322 9.8933 2.0125 28.9975 1.1663 0.5826 -11.5290 International_Tables_Vol_IV_Table_2.2B
'C ' 0.0020 0.0020 2.3100 20.8439 1.0200 10.2075 1.5886 0.5687 0.8650 51.6512 0.2156 International_Tables_Vol_IV_Table_2.2B
'H ' 0.0000 0.0000 0.4930 10.5109 0.3229 26.1257 0.1402 3.1424 0.0408 57.7997 0.0030 International_Tables_Vol_IV_Table_2.2B

loop_
_geom_angle_atom_site_label_1
_geom_angle_site_symmetry_1
_geom_angle_atom_site_label_2
_geom_angle_site_symmetry_2
_geom_angle_atom_site_label_3
_geom_angle_site_symmetry_3
_geom_angle
_geom_angle_publ_flag
N2 . Nb1 . Cl11 . 103.85(8) yes
N2 . Nb1 . Cl12 . 102.57(8) yes
Cl11 . Nb1 . Cl12 . 107.57(3) yes
N2 . Nb1 . C13 . 140.54(11) yes
Cl11 . Nb1 . C13 . 109.92(9) yes
Cl12 . Nb1 . C13 . 86.35(9) yes
N2 . Nb1 . C14 . 138.03(11) yes
Cl11 . Nb1 . C14 . 85.26(8) yes
Cl12 . Nb1 . C14 . 113.66(9) yes
C13 . Nb1 . C14 . 32.05(12) yes
N2 . Nb1 . C15 . 104.51(12) yes
Cl11 . Nb1 . C15 . 92.6(1) yes
Cl12 . Nb1 . C15 . 140.97(9) yes
C13 . Nb1 . C15 . 55.06(12) yes
C14 . Nb1 . C15 . 33.56(12) yes
N2 . Nb1 . C16 . 88.44(11) yes
Cl11 . Nb1 . C16 . 126.2(1) yes
Cl12 . Nb1 . C16 . 120.7(1) yes
C13 . Nb1 . C16 . 55.22(11) yes
C14 . Nb1 . C16 . 55.44(11) yes
N2 . Nb1 . C17 . 107.89(12) yes
Cl11 . Nb1 . C17 . 140.1(1) yes
Cl12 . Nb1 . C17 . 88.6(1) yes
C13 . Nb1 . C17 . 33.13(12) yes
C14 . Nb1 . C17 . 54.91(12) yes
C15 . Nb1 . C16 . 34.22(13) yes
C15 . Nb1 . C17 . 56.55(14) yes
C16 . Nb1 . C17 . 34.14(13) yes
Nb1 . N2 . C3 . 166.6(2) yes
N2 . C3 . C4 . 119.7(2) yes
N2 . C3 . C8 . 119.4(2) yes
C4 . C3 . C8 . 120.8(3) yes
C3 . C4 . C5 . 118.9(3) yes
C3 . C4 . C10 . 120.8(3) yes
C5 . C4 . C10 . 120.3(3) yes
C4 . C5 . C6 . 120.9(3) yes
C4 . C5 . H51 . 119.9(3) no
C6 . C5 . H51 . 119.2(3) no
C5 . C6 . C7 . 119.7(3) yes
C5 . C6 . H61 . 119.5(3) no
C7 . C6 . H61 . 120.7(3) no
C6 . C7 . C8 . 121.7(3) yes
C6 . C7 . H71 . 118.8(3) no
C8 . C7 . H71 . 119.5(3) no
C3 . C8 . C7 . 118.0(3) yes
C3 . C8 . C9 . 120.4(3) yes
C7 . C8 . C9 . 121.6(3) yes
C8 . C9 . H91 . 110.4(3) no
C8 . C9 . H92 . 110.9(3) no
H91 . C9 . H92 . 109.2(3) no
C8 . C9 . H93 . 109.9(3) no
H91 . C9 . H93 . 108.0(3) no
H92 . C9 . H93 . 108.3(3) no
C4 . C10 . H101 . 111.0(3) no
C4 . C10 . H102 . 110.4(3) no
H101 . C10 . H102 . 107.4(3) no
C4 . C10 . H103 . 110.9(3) no
H101 . C10 . H103 . 109.1(3) no
H102 . C10 . H103 . 108.0(3) no
Nb1 . C13 . C14 . 74.04(19) yes
Nb1 . C13 . C17 . 69.44(19) yes
C14 . C13 . C17 . 108.8(3) yes
Nb1 . C13 . H131 . 122.4(2) no
C14 . C13 . H131 . 125.7(4) no
C17 . C13 . H131 . 125.5(4) no
Nb1 . C14 . C13 . 73.91(19) yes
Nb1 . C14 . C15 . 68.95(18) yes
C13 . C14 . C15 . 108.0(3) yes
Nb1 . C14 . H141 . 121.6(2) no
C13 . C14 . H141 . 126.2(4) no
C15 . C14 . H141 . 125.8(4) no
Nb1 . C15 . C14 . 77.49(17) yes
Nb1 . C15 . C16 . 71.69(18) yes
C14 . C15 . C16 . 107.2(3) yes
Nb1 . C15 . H151 . 116.2(2) no
C14 . C15 . H151 . 125.3(4) no
C16 . C15 . H151 . 127.5(4) no
Nb1 . C16 . C15 . 74.09(17) yes
Nb1 . C16 . C17 . 74.40(17) yes
C15 . C16 . C17 . 108.5(3) yes
Nb1 . C16 . H161 . 118.8(2) no
C15 . C16 . H161 . 126.3(4) no
C17 . C16 . H161 . 125.2(4) no
Nb1 . C17 . C13 . 77.42(18) yes
Nb1 . C17 . C16 . 71.47(18) yes
C13 . C17 . C16 . 107.5(3) yes
Nb1 . C17 . H171 . 116.4(3) no
C13 . C17 . H171 . 126.6(4) no
C16 . C17 . H171 . 125.9(4) no

loop_
_geom_bond_atom_site_label_1
_geom_bond_site_symmetry_1
_geom_bond_atom_site_label_2
_geom_bond_site_symmetry_2
_geom_bond_distance
_geom_bond_publ_flag
Nb1 . N2 . 1.763(2) yes
Nb1 . Cl11 . 2.3319(7) yes
Nb1 . Cl12 . 2.3433(7) yes
Nb1 . C13 . 2.486(3) yes
Nb1 . C14 . 2.487(3) yes
Nb1 . C15 . 2.378(3) yes
Nb1 . C16 . 2.347(3) yes
Nb1 . C17 . 2.384(3) yes
N2 . C3 . 1.375(4) yes
C3 . C4 . 1.397(4) yes
C3 . C8 . 1.400(4) yes
C4 . C5 . 1.376(4) yes
C4 . C10 . 1.498(4) yes
C5 . C6 . 1.379(5) yes
C5 . H51 . 1.024(3) no
C6 . C7 . 1.370(5) yes
C6 . H61 . 1.004(3) no
C7 . C8 . 1.382(4) yes
C7 . H71 . 1.007(3) no
C8 . C9 . 1.489(5) yes
C9 . H91 . 1.004(3) no
C9 . H92 . 1.000(4) no
C9 . H93 . 1.015(4) no
C10 . H101 . 1.007(3) no
C10 . H102 . 1.020(4) no
C10 . H103 . 0.999(4) no
C13 . C14 . 1.373(5) yes
C13 . C17 . 1.392(5) yes
C13 . H131 . 1.011(3) no
C14 . C15 . 1.408(5) yes
C14 . H141 . 1.018(3) no
C15 . C16 . 1.391(5) yes
C15 . H151 . 1.028(4) no
C16 . C17 . 1.389(5) yes
C16 . H161 . 1.012(3) no
C17 . H171 . 1.014(4) no
